data_1574023
loop_
_publ_author_name
'Zme&#x161;kalov&#xe1;, Eli&#x161;ka'
'Stara, Franti&#x161;ek'
'Havl&#x16f;jov&#xe1;, Tereza'
'&#x160;o&#xf3;&#x161;, Miroslav'

_publ_section_title
;
 Surface analysis of cannabigerol cocrystals: linking crystal structure to
 enhanced properties.
;
_journal_coeditor_code LT5073
_journal_issue 2
_journal_name_full IUCrJ
_journal_paper_doi 10.1107/S2052252525001009
_journal_volume 12
_journal_year 2025
_chemical_absolute_configuration ad
_chemical_formula_moiety 'C21 H32 O2'
_chemical_formula_sum 'C21 H32 O2'
_chemical_formula_weight 316.48
_space_group_IT_number 19
_space_group_name_Hall 'P 2ac 2ab'
_space_group_name_H-M_alt 'P 21 21 21'
_symmetry_cell_setting orthorhombic
_symmetry_space_group_name_H-M 'P 21 21 21'
_atom_sites_solution_hydrogens difmap
_atom_sites_solution_primary other
_cell_angle_alpha 90
_cell_angle_beta 90
_cell_angle_gamma 90
_cell_formula_units_Z 4
_cell_length_a 4.50730(10)
_cell_length_b 11.49010(10)
_cell_length_c 36.7494(3)
_cell_measurement_reflns_used 18410
_cell_measurement_temperature 95
_cell_measurement_theta_max 74
_cell_measurement_theta_min 4
_cell_volume 1903.23(5)
_computing_cell_refinement
; 
 CrysAlisPro (Rigaku Oxford Diffraction, 2017) 
;
_computing_data_collection 'SuperNova, (Oxford Diffraction, 2010)'
_computing_data_reduction
; 
 CrysAlisPro (Rigaku Oxford Diffraction, 2017) 
;
_computing_molecular_graphics 'CAMERON (Watkin et al., 1996)'
_computing_publication_material 'CRYSTALS (Betteridge et al., 2003)'
_computing_structure_refinement 'CRYSTALS (Betteridge et al., 2003)'
_computing_structure_solution 'Superflip (Palatinus & Chapuis, 2007)'
_diffrn_ambient_temperature 95
_diffrn_measured_fraction_theta_full 0.998
_diffrn_measured_fraction_theta_max 0.995
_diffrn_measurement_device Area
_diffrn_measurement_device_type 'Oxford Diffraction SuperNova'
_diffrn_measurement_method \w
_diffrn_radiation_monochromator 'focussing mirrors'
_diffrn_radiation_type 'Cu K\a'
_diffrn_radiation_wavelength 1.54184
_diffrn_reflns_av_R_equivalents 0.043
_diffrn_reflns_limit_h_max 5
_diffrn_reflns_limit_h_min -5
_diffrn_reflns_limit_k_max 14
_diffrn_reflns_limit_k_min -14
_diffrn_reflns_limit_l_max 45
_diffrn_reflns_limit_l_min -45
_diffrn_reflns_number 31358
_diffrn_reflns_theta_full 72.766
_diffrn_reflns_theta_max 74.251
_diffrn_reflns_theta_min 4.031
_diffrn_standards_number 0
_exptl_absorpt_coefficient_mu 0.529
_exptl_absorpt_correction_T_max 0.95
_exptl_absorpt_correction_T_min 0.51
_exptl_absorpt_correction_type multi-scan
_exptl_absorpt_process_details
; 
 CrysAlisPro (Rigaku Oxford Diffraction, 2017) 
;
_exptl_crystal_colour colorless
_exptl_crystal_density_diffrn 1.104
_exptl_crystal_density_method 'not measured'
_exptl_crystal_description plate
_exptl_crystal_F_000 696
_exptl_crystal_size_max 0.787
_exptl_crystal_size_mid 0.218
_exptl_crystal_size_min 0.104
_refine_diff_density_max 0.27
_refine_diff_density_min -0.20
_refine_ls_abs_structure_details
; 
 Parsons, Flack & Wagner (2013), 
 1496 Friedel Pairs 
;
_refine_ls_abs_structure_Flack 0.04(7)
_refine_ls_extinction_coef 50(5)
_refine_ls_extinction_method 'Larson (1970), Equation 22'
_refine_ls_goodness_of_fit_ref 0.9908
_refine_ls_hydrogen_treatment mixed
_refine_ls_matrix_type full
_refine_ls_number_parameters 218
_refine_ls_number_reflns 3869
_refine_ls_number_restraints 4
_refine_ls_R_factor_all 0.0377
_refine_ls_R_factor_gt 0.0370
_refine_ls_shift/su_max 0.0005660
_refine_ls_shift/su_mean 0.0000561
_refine_ls_structure_factor_coef Fsqd
_refine_ls_weighting_details
;
 Method= Modified Sheldrick 
 w=1/[\s^2^(F^2^) + ( 0.02P)^2^ + 1.92P] 
 ,where P=(max(Fo^2^,0) + 2Fc^2^)/3 
;
_refine_ls_weighting_scheme calc
_refine_ls_wR_factor_all 0.0959
_refine_ls_wR_factor_gt 0.0955
_refine_ls_wR_factor_ref 0.0959
_reflns_limit_h_max 5
_reflns_limit_h_min -5
_reflns_limit_k_max 14
_reflns_limit_k_min 0
_reflns_limit_l_max 45
_reflns_limit_l_min 0
_reflns_number_gt 3798
_reflns_number_total 3871
_reflns_threshold_expression I>2.0\s(I)
_oxford_diffrn_Wilson_B_factor 1.29
_oxford_diffrn_Wilson_scale 0.02
_oxford_refine_ls_r_factor_ref 0.0377
_oxford_refine_ls_scale 8.4(3)
_oxford_reflns_number_all 3869
_cod_data_source_file lt5073.cif
_cod_data_source_block CBG_I
_cod_original_sg_symbol_H-M 'P 21 21 21 '
_cod_database_code 1574023
_oxford_refine_reflns_threshold_expression_ref I>-3.0\s(I)
_oxford_hooft_y -0.01(6)
_oxford_bijvoet_difference 0.04(7)
_oxford_refined_flack_x 0.0(3)

loop_
_symmetry_equiv_pos_as_xyz
x,y,z
-x+1/2,-y,z+1/2
x+1/2,-y+1/2,-z
-x,y+1/2,-z+1/2

loop_
_atom_site_label
_atom_site_type_symbol
_atom_site_fract_x
_atom_site_fract_y
_atom_site_fract_z
_atom_site_U_iso_or_equiv
_atom_site_occupancy
_atom_site_adp_type
_atom_site_refinement_flags_posn
_atom_site_refinement_flags_adp
_atom_site_refinement_flags_occupancy
_atom_site_disorder_assembly
_atom_site_disorder_group
_atom_site_attached_hydrogens
O1 O 0.3641(3) 0.68566(10) 0.50214(3) 0.0178 1.0000 Uani D . . . . .
C2 C 0.3903(4) 0.58614(14) 0.48087(4) 0.0140 1.0000 Uani . . . . . .
C3 C 0.5764(4) 0.58563(15) 0.45067(5) 0.0152 1.0000 Uani . . . . . .
C4 C 0.6077(4) 0.48412(15) 0.43016(4) 0.0151 1.0000 Uani . . . . . .
C5 C 0.4502(4) 0.38583(15) 0.44061(5) 0.0157 1.0000 Uani . . . . . .
C6 C 0.2646(4) 0.38917(14) 0.47069(5) 0.0141 1.0000 Uani . . . . . .
C7 C 0.2285(4) 0.48935(15) 0.49176(4) 0.0145 1.0000 Uani . . . . . .
C8 C 0.0436(4) 0.48859(15) 0.52638(4) 0.0154 1.0000 Uani . . . . . .
C9 C 0.2206(4) 0.43351(15) 0.55670(5) 0.0170 1.0000 Uani . . . . . .
C10 C 0.3127(4) 0.48125(16) 0.58754(5) 0.0197 1.0000 Uani . . . . . .
C11 C 0.2467(6) 0.60420(17) 0.59905(5) 0.0307 1.0000 Uani . . . . . .
C12 C 0.4988(5) 0.41106(17) 0.61384(5) 0.0232 1.0000 Uani . . . . . .
C13 C 0.3330(5) 0.3734(2) 0.64836(5) 0.0298 1.0000 Uani . . . . . .
C14 C 0.5160(5) 0.29307(18) 0.67143(5) 0.0256 1.0000 Uani . . . . . .
C15 C 0.6374(5) 0.31244(18) 0.70379(5) 0.0257 1.0000 Uani . . . . . .
C16 C 0.6093(8) 0.4246(2) 0.72437(6) 0.0520 1.0000 Uani . . . . . .
C17 C 0.8170(5) 0.2205(2) 0.72268(6) 0.0366 1.0000 Uani . . . . . .
O18 O 0.1318(3) 0.28455(10) 0.47992(3) 0.0177 1.0000 Uani D . . . . .
C19 C 0.8031(4) 0.47911(16) 0.39672(5) 0.0189 1.0000 Uani . . . . . .
C20 C 0.6301(4) 0.49910(16) 0.36104(5) 0.0200 1.0000 Uani . . . . . .
C21 C 0.5342(4) 0.62504(16) 0.35546(5) 0.0205 1.0000 Uani . . . . . .
C22 C 0.3711(5) 0.64530(17) 0.31954(5) 0.0251 1.0000 Uani . . . . . .
C23 C 0.2901(5) 0.77236(18) 0.31343(6) 0.0309 1.0000 Uani . . . . . .
H31 H 0.6863 0.6545 0.4446 0.0177 1.0000 Uiso R . . . . .
H51 H 0.4721 0.3146 0.4273 0.0189 1.0000 Uiso R . . . . .
H82 H -0.0077 0.5689 0.5329 0.0175 1.0000 Uiso R . . . . .
H81 H -0.1411 0.4459 0.5226 0.0182 1.0000 Uiso R . . . . .
H91 H 0.2841 0.3558 0.5525 0.0203 1.0000 Uiso R . . . . .
H112 H 0.1662 0.6059 0.6235 0.0457 1.0000 Uiso R . . . . .
H113 H 0.1078 0.6422 0.5823 0.0459 1.0000 Uiso R . . . . .
H111 H 0.4287 0.6490 0.5992 0.0461 1.0000 Uiso R . . . . .
H122 H 0.6724 0.4555 0.6209 0.0276 1.0000 Uiso R . . . . .
H121 H 0.5700 0.3413 0.6014 0.0276 1.0000 Uiso R . . . . .
H132 H 0.2740 0.4416 0.6621 0.0360 1.0000 Uiso R . . . . .
H131 H 0.1490 0.3321 0.6409 0.0359 1.0000 Uiso R . . . . .
H141 H 0.5577 0.2194 0.6609 0.0307 1.0000 Uiso R . . . . .
H162 H 0.5127 0.4132 0.7477 0.0767 1.0000 Uiso R . . . . .
H163 H 0.4982 0.4815 0.7105 0.0767 1.0000 Uiso R . . . . .
H161 H 0.8045 0.4572 0.7289 0.0774 1.0000 Uiso R . . . . .
H172 H 0.7365 0.2046 0.7468 0.0538 1.0000 Uiso R . . . . .
H171 H 0.8104 0.1496 0.7088 0.0539 1.0000 Uiso R . . . . .
H173 H 1.0217 0.2444 0.7252 0.0542 1.0000 Uiso R . . . . .
H191 H 0.9644 0.5381 0.3985 0.0214 1.0000 Uiso R . . . . .
H192 H 0.9016 0.4025 0.3962 0.0214 1.0000 Uiso R . . . . .
H201 H 0.4497 0.4488 0.3607 0.0221 1.0000 Uiso R . . . . .
H202 H 0.7565 0.4767 0.3405 0.0233 1.0000 Uiso R . . . . .
H211 H 0.4041 0.6480 0.3755 0.0243 1.0000 Uiso R . . . . .
H212 H 0.7106 0.6747 0.3560 0.0239 1.0000 Uiso R . . . . .
H221 H 0.1865 0.5983 0.3193 0.0299 1.0000 Uiso R . . . . .
H222 H 0.5026 0.6189 0.3000 0.0299 1.0000 Uiso R . . . . .
H231 H 0.1823 0.7808 0.2907 0.0456 1.0000 Uiso R . . . . .
H233 H 0.1666 0.8013 0.3334 0.0454 1.0000 Uiso R . . . . .
H232 H 0.4707 0.8200 0.3122 0.0459 1.0000 Uiso R . . . . .
H11 H 0.516(4) 0.7232(18) 0.5001(6) 0.0274(19) 1.0000 Uiso D . . . . .
H181 H -0.021(4) 0.2937(19) 0.4919(6) 0.0270(19) 1.0000 Uiso D . . . . .

loop_
_atom_site_aniso_label
_atom_site_aniso_U_11
_atom_site_aniso_U_22
_atom_site_aniso_U_33
_atom_site_aniso_U_23
_atom_site_aniso_U_13
_atom_site_aniso_U_12
O1 0.0173(6) 0.0108(6) 0.0253(6) -0.0040(5) 0.0018(5) -0.0018(5)
C2 0.0126(8) 0.0117(7) 0.0176(8) -0.0012(6) -0.0031(7) 0.0028(7)
C3 0.0130(8) 0.0124(7) 0.0201(8) 0.0024(6) -0.0011(7) -0.0014(7)
C4 0.0120(8) 0.0167(8) 0.0167(8) 0.0008(6) -0.0016(7) 0.0008(7)
C5 0.0156(9) 0.0134(8) 0.0182(8) -0.0016(6) -0.0031(7) 0.0033(7)
C6 0.0101(8) 0.0131(8) 0.0191(8) 0.0023(6) -0.0035(7) -0.0010(7)
C7 0.0118(8) 0.0151(8) 0.0165(8) 0.0009(6) -0.0019(6) 0.0018(7)
C8 0.0127(8) 0.0142(7) 0.0194(8) -0.0001(7) 0.0002(7) 0.0008(7)
C9 0.0180(9) 0.0130(8) 0.0201(8) 0.0019(6) 0.0041(7) 0.0036(7)
C10 0.0195(9) 0.0197(9) 0.0198(8) 0.0018(7) 0.0028(7) 0.0004(7)
C11 0.0465(13) 0.0206(9) 0.0249(10) -0.0044(8) -0.0061(9) 0.0019(10)
C12 0.0211(9) 0.0288(10) 0.0197(9) 0.0027(8) 0.0004(8) 0.0007(8)
C13 0.0246(11) 0.0408(12) 0.0240(10) 0.0090(9) 0.0032(8) 0.0055(10)
C14 0.0273(10) 0.0282(10) 0.0213(9) 0.0034(8) 0.0025(8) -0.0012(9)
C15 0.0247(10) 0.0316(10) 0.0209(9) 0.0065(8) 0.0033(8) -0.0037(9)
C16 0.087(2) 0.0388(13) 0.0301(11) -0.0009(10) -0.0071(14) -0.0070(15)
C17 0.0315(12) 0.0534(14) 0.0251(10) 0.0126(10) 0.0009(9) 0.0054(11)
O18 0.0180(6) 0.0119(6) 0.0232(6) 0.0001(5) 0.0026(6) -0.0025(5)
C19 0.0156(9) 0.0204(8) 0.0205(8) -0.0002(7) 0.0024(7) 0.0019(7)
C20 0.0210(9) 0.0213(9) 0.0176(8) -0.0016(7) 0.0018(7) -0.0007(8)
C21 0.0216(10) 0.0212(9) 0.0185(9) 0.0003(7) 0.0014(7) -0.0009(8)
C22 0.0273(10) 0.0282(10) 0.0199(9) 0.0013(8) -0.0009(8) 0.0026(9)
C23 0.0359(12) 0.0328(11) 0.0240(10) 0.0052(8) 0.0001(9) 0.0063(10)

loop_
_atom_type_symbol
_atom_type_scat_dispersion_real
_atom_type_scat_dispersion_imag
_atom_type_scat_Cromer_Mann_a1
_atom_type_scat_Cromer_Mann_b1
_atom_type_scat_Cromer_Mann_a2
_atom_type_scat_Cromer_Mann_b2
_atom_type_scat_Cromer_Mann_a3
_atom_type_scat_Cromer_Mann_b3
_atom_type_scat_Cromer_Mann_a4
_atom_type_scat_Cromer_Mann_b4
_atom_type_scat_Cromer_Mann_c
_atom_type_scat_source
C 0.0181 0.0091 2.3100 20.8439 1.0200 10.2075 1.5886 0.5687 0.8650 51.6512 0.2156 'International Tables Vol C 4.2.6.8 and 6.1.1.4'
H 0.0000 0.0000 0.4930 10.5109 0.3229 26.1257 0.1402 3.1424 0.0408 57.7998 0.0030 'International Tables Vol C 4.2.6.8 and 6.1.1.4'
O 0.0492 0.0322 3.0485 13.2771 2.2868 5.7011 1.5463 0.3239 0.8670 32.9089 0.2508 'International Tables Vol C 4.2.6.8 and 6.1.1.4'
N 0.0311 0.0180 12.2126 0.0057 3.1322 9.8933 2.0125 28.9975 1.1663 0.5826 -11.5290 'International Tables Vol C 4.2.6.8 and 6.1.1.4'

loop_
_geom_angle_atom_site_label_1
_geom_angle_site_symmetry_1
_geom_angle_atom_site_label_2
_geom_angle_site_symmetry_2
_geom_angle_atom_site_label_3
_geom_angle_site_symmetry_3
_geom_angle
_geom_angle_publ_flag
C2 . O1 . H11 . 108.3(16) no
O1 . C2 . C3 . 120.21(15) yes
O1 . C2 . C7 . 116.87(15) yes
C3 . C2 . C7 . 122.91(15) yes
C2 . C3 . C4 . 119.69(15) yes
C2 . C3 . H31 . 119.6 no
C4 . C3 . H31 . 120.6 no
C3 . C4 . C5 . 118.59(15) yes
C3 . C4 . C19 . 121.96(15) yes
C5 . C4 . C19 . 119.44(15) yes
C4 . C5 . C6 . 120.44(16) yes
C4 . C5 . H51 . 120.1 no
C6 . C5 . H51 . 119.4 no
C5 . C6 . C7 . 122.34(15) yes
C5 . C6 . O18 . 115.59(14) yes
C7 . C6 . O18 . 121.94(15) yes
C6 . C7 . C2 . 116.02(15) yes
C6 . C7 . C8 . 121.53(15) yes
C2 . C7 . C8 . 122.24(15) yes
C7 . C8 . C9 . 109.29(14) yes
C7 . C8 . H82 . 109.2 no
C9 . C8 . H82 . 109.8 no
C7 . C8 . H81 . 110.5 no
C9 . C8 . H81 . 110.2 no
H82 . C8 . H81 . 107.9 no
C8 . C9 . C10 . 128.54(16) yes
C8 . C9 . H91 . 115.6 no
C10 . C9 . H91 . 115.7 no
C9 . C10 . C11 . 124.55(17) yes
C9 . C10 . C12 . 119.95(17) yes
C11 . C10 . C12 . 115.50(16) yes
C10 . C11 . H112 . 110.7 no
C10 . C11 . H113 . 111.6 no
H112 . C11 . H113 . 109.4 no
C10 . C11 . H111 . 109.4 no
H112 . C11 . H111 . 107.6 no
H113 . C11 . H111 . 107.9 no
C10 . C12 . C13 . 114.12(16) yes
C10 . C12 . H122 . 109.8 no
C13 . C12 . H122 . 108.6 no
C10 . C12 . H121 . 108.7 no
C13 . C12 . H121 . 108.4 no
H122 . C12 . H121 . 107.0 no
C12 . C13 . C14 . 111.90(17) yes
C12 . C13 . H132 . 109.7 no
C14 . C13 . H132 . 110.6 no
C12 . C13 . H131 . 108.3 no
C14 . C13 . H131 . 108.7 no
H132 . C13 . H131 . 107.5 no
C13 . C14 . C15 . 129.0(2) yes
C13 . C14 . H141 . 115.2 no
C15 . C14 . H141 . 115.7 no
C14 . C15 . C16 . 124.1(2) yes
C14 . C15 . C17 . 121.2(2) yes
C16 . C15 . C17 . 114.64(19) yes
C15 . C16 . H162 . 111.6 no
C15 . C16 . H163 . 110.9 no
H162 . C16 . H163 . 109.0 no
C15 . C16 . H161 . 110.0 no
H162 . C16 . H161 . 108.0 no
H163 . C16 . H161 . 107.3 no
C15 . C17 . H172 . 110.6 no
C15 . C17 . H171 . 109.5 no
H172 . C17 . H171 . 108.2 no
C15 . C17 . H173 . 111.1 no
H172 . C17 . H173 . 108.7 no
H171 . C17 . H173 . 108.7 no
C6 . O18 . H181 . 112.4(16) no
C4 . C19 . C20 . 112.97(15) yes
C4 . C19 . H191 . 110.3 no
C20 . C19 . H191 . 108.8 no
C4 . C19 . H192 . 108.1 no
C20 . C19 . H192 . 110.2 no
H191 . C19 . H192 . 106.2 no
C19 . C20 . C21 . 113.53(15) yes
C19 . C20 . H201 . 109.7 no
C21 . C20 . H201 . 108.5 no
C19 . C20 . H202 . 108.7 no
C21 . C20 . H202 . 108.1 no
H201 . C20 . H202 . 108.2 no
C20 . C21 . C22 . 113.41(15) yes
C20 . C21 . H211 . 108.9 no
C22 . C21 . H211 . 108.7 no
C20 . C21 . H212 . 108.7 no
C22 . C21 . H212 . 108.6 no
H211 . C21 . H212 . 108.4 no
C21 . C22 . C23 . 112.88(16) yes
C21 . C22 . H221 . 109.2 no
C23 . C22 . H221 . 108.6 no
C21 . C22 . H222 . 107.1 no
C23 . C22 . H222 . 109.5 no
H221 . C22 . H222 . 109.4 no
C22 . C23 . H231 . 110.0 no
C22 . C23 . H233 . 110.6 no
H231 . C23 . H233 . 109.0 no
C22 . C23 . H232 . 110.0 no
H231 . C23 . H232 . 108.6 no
H233 . C23 . H232 . 108.5 no

loop_
_geom_bond_atom_site_label_1
_geom_bond_site_symmetry_1
_geom_bond_atom_site_label_2
_geom_bond_site_symmetry_2
_geom_bond_distance
_geom_bond_publ_flag
O1 . C2 . 1.3902(19) yes
O1 . H11 . 0.814(16) no
C2 . C3 . 1.391(2) yes
C2 . C7 . 1.389(2) yes
C3 . C4 . 1.396(2) yes
C3 . H31 . 0.960 no
C4 . C5 . 1.388(2) yes
C4 . C19 . 1.513(2) yes
C5 . C6 . 1.387(2) yes
C5 . H51 . 0.958 no
C6 . C7 . 1.397(2) yes
C6 . O18 . 1.385(2) yes
C7 . C8 . 1.521(2) yes
C8 . C9 . 1.510(2) yes
C8 . H82 . 0.981 no
C8 . H81 . 0.976 no
C9 . C10 . 1.326(3) yes
C9 . H91 . 0.950 no
C10 . C11 . 1.504(3) yes
C10 . C12 . 1.513(3) yes
C11 . H112 . 0.968 no
C11 . H113 . 0.980 no
C11 . H111 . 0.968 no
C12 . C13 . 1.534(3) yes
C12 . H122 . 0.970 no
C12 . H121 . 0.977 no
C13 . C14 . 1.500(3) yes
C13 . H132 . 0.970 no
C13 . H131 . 0.994 no
C14 . C15 . 1.328(3) yes
C14 . H141 . 0.949 no
C15 . C16 . 1.500(3) yes
C15 . C17 . 1.501(3) yes
C16 . H162 . 0.971 no
C16 . H163 . 0.969 no
C16 . H161 . 0.970 no
C17 . H172 . 0.975 no
C17 . H171 . 0.961 no
C17 . H173 . 0.967 no
O18 . H181 . 0.825(16) no
C19 . C20 . 1.543(2) yes
C19 . H191 . 0.996 no
C19 . H192 . 0.986 no
C20 . C21 . 1.524(2) yes
C20 . H201 . 0.998 no
C20 . H202 . 0.980 no
C21 . C22 . 1.529(3) yes
C21 . H211 . 0.978 no
C21 . H212 . 0.979 no
C22 . C23 . 1.522(3) yes
C22 . H221 . 0.992 no
C22 . H222 . 0.978 no
C23 . H231 . 0.971 no
C23 . H233 . 0.979 no
C23 . H232 . 0.981 no

loop_
_geom_hbond_atom_site_label_D
_geom_hbond_site_symmetry_D
_geom_hbond_atom_site_label_H
_geom_hbond_site_symmetry_H
_geom_hbond_atom_site_label_A
_geom_hbond_site_symmetry_A
_geom_hbond_angle_DHA
_geom_hbond_distance_DH
_geom_hbond_distance_HA
_geom_hbond_distance_DA
_geom_hbond_publ_flag
C9 . H91 . O18 3_556 149 0.95 2.54 3.395(3) yes
O1 . H11 . O1 3_566 177(2) 0.814 1.887 2.700(3) yes
O18 . H181 . O18 3_456 147(2) 0.825 2.080 2.808(3) yes
